data_7207797
loop_
_publ_author_name
'Koskinen, Laura'
'J\"a\"askel\"ainen, Sirpa'
'Oresmaa, Larisa'
'Haukka, Matti'

_publ_section_title
;
 Argentophilic interactions in multinuclear Ag complexes of imidazole
 containing Schiff bases
;
_journal_issue 10
_journal_name_full CrystEngComm
_journal_page_first 3509
_journal_paper_doi 10.1039/c2ce06550a
_journal_volume 14
_journal_year 2012
_chemical_formula_moiety 'C24 H32 Ag2 N12, 2(C F3 O3 S), 0.5(H2 O)'
_chemical_formula_sum 'C52 H66 Ag4 F12 N24 O13 S4'
_chemical_formula_weight 2023.01
_chemical_name_systematic
;
?
;
_space_group_IT_number 2
_symmetry_cell_setting triclinic
_symmetry_space_group_name_Hall '-P 1'
_symmetry_space_group_name_H-M 'P -1'
_atom_sites_solution_hydrogens mixed
_atom_sites_solution_primary direct
_atom_sites_solution_secondary difmap
_audit_creation_method SHELXL-97
_cell_angle_alpha 95.896(2)
_cell_angle_beta 98.347(2)
_cell_angle_gamma 107.469(2)
_cell_formula_units_Z 1
_cell_length_a 11.2630(4)
_cell_length_b 12.8443(3)
_cell_length_c 13.4111(4)
_cell_measurement_reflns_used 26106
_cell_measurement_temperature 100(2)
_cell_measurement_theta_max 27.48
_cell_measurement_theta_min 1.00
_cell_volume 1808.90(10)
_computing_cell_refinement 'Denzo/Scalepack (Otwinowski & Minor, 1997)'
_computing_data_collection 'Collect (Bruker AXS BV, 1997-2008)'
_computing_data_reduction 'Denzo/Scalepack (Otwinowski & Minor, 1997)'
_computing_molecular_graphics 'Diamond v.3.1f (Brandenburg, 2008)'
_computing_publication_material 'SHELXL-97 (Sheldrick, 2008)'
_computing_structure_refinement 'SHELXL-97 (Sheldrick, 2008)'
_computing_structure_solution 'SHELXS-97 (Sheldrick, 2008)'
_diffrn_ambient_temperature 100(2)
_diffrn_detector_area_resol_mean 9
_diffrn_measured_fraction_theta_full 0.997
_diffrn_measured_fraction_theta_max 0.997
_diffrn_measurement_device '95mm CCD camera on \k-goniostat'
_diffrn_measurement_device_type 'Nonius KappaCCD'
_diffrn_measurement_method '\f scans and \w scans with \k offset'
_diffrn_radiation_monochromator 'horizontally mounted graphite crystal'
_diffrn_radiation_source 'fine-focus sealed tube'
_diffrn_radiation_type MoK\a
_diffrn_radiation_wavelength 0.71073
_diffrn_reflns_av_R_equivalents 0.0484
_diffrn_reflns_av_sigmaI/netI 0.0547
_diffrn_reflns_limit_h_max 14
_diffrn_reflns_limit_h_min -14
_diffrn_reflns_limit_k_max 16
_diffrn_reflns_limit_k_min -14
_diffrn_reflns_limit_l_max 17
_diffrn_reflns_limit_l_min -17
_diffrn_reflns_number 32947
_diffrn_reflns_theta_full 27.50
_diffrn_reflns_theta_max 27.50
_diffrn_reflns_theta_min 2.24
_exptl_absorpt_coefficient_mu 1.289
_exptl_absorpt_correction_T_max 0.8961
_exptl_absorpt_correction_T_min 0.8193
_exptl_absorpt_correction_type multi-scan
_exptl_absorpt_process_details 'SADABS-2008/1 (Sheldrick, 2008)'
_exptl_crystal_colour colourless
_exptl_crystal_density_diffrn 1.857
_exptl_crystal_density_method 'not measured'
_exptl_crystal_description block
_exptl_crystal_F_000 1010
_exptl_crystal_size_max 0.16
_exptl_crystal_size_mid 0.14
_exptl_crystal_size_min 0.09
_refine_diff_density_max 0.794
_refine_diff_density_min -0.731
_refine_diff_density_rms 0.103
_refine_ls_extinction_method none
_refine_ls_goodness_of_fit_ref 1.029
_refine_ls_hydrogen_treatment constr
_refine_ls_matrix_type full
_refine_ls_number_parameters 573
_refine_ls_number_reflns 8289
_refine_ls_number_restraints 18
_refine_ls_restrained_S_all 1.028
_refine_ls_R_factor_all 0.0665
_refine_ls_R_factor_gt 0.0371
_refine_ls_shift/su_max 0.001
_refine_ls_shift/su_mean 0.000
_refine_ls_structure_factor_coef Fsqd
_refine_ls_weighting_details 'calc w=1/[\s^2^(Fo^2^)+(0.0366P)^2^+1.1115P] where P=(Fo^2^+2Fc^2^)/3'
_refine_ls_weighting_scheme calc
_refine_ls_wR_factor_gt 0.0744
_refine_ls_wR_factor_ref 0.0842
_reflns_number_gt 6079
_reflns_number_total 8289
_reflns_threshold_expression >2sigma(I)
_cod_data_source_file c2ce06550a.txt
_cod_data_source_block 2
_cod_original_cell_volume 1808.90(9)
_cod_database_code 7207797

loop_
_symmetry_equiv_pos_as_xyz
'x, y, z'
'-x, -y, -z'

loop_
_atom_site_label
_atom_site_type_symbol
_atom_site_fract_x
_atom_site_fract_y
_atom_site_fract_z
_atom_site_U_iso_or_equiv
_atom_site_adp_type
_atom_site_occupancy
_atom_site_symmetry_multiplicity
_atom_site_calc_flag
_atom_site_refinement_flags
_atom_site_disorder_assembly
_atom_site_disorder_group
Ag1 Ag 0.61740(2) 0.41945(2) 0.700086(19) 0.02686(8) Uani 1 1 d . . .
Ag2 Ag 0.58819(2) 0.186176(19) 0.773378(17) 0.02562(8) Uani 1 1 d . . .
N1 N 0.7182(3) 0.5916(2) 0.8132(2) 0.0257(6) Uani 1 1 d . . .
N2 N 0.8888(3) 0.6807(2) 0.9313(2) 0.0280(6) Uani 1 1 d . . .
N3 N 0.8210(3) 0.4238(2) 0.7612(2) 0.0235(6) Uani 1 1 d . . .
N4 N 0.6824(2) 0.2118(2) 0.63092(19) 0.0217(6) Uani 1 1 d . . .
N5 N 0.4273(2) 0.0984(2) 0.62954(19) 0.0200(6) Uani 1 1 d . . .
N6 N 0.3810(2) 0.0805(2) 0.46024(19) 0.0210(6) Uani 1 1 d . . .
N7 N 0.4582(3) 0.3646(2) 0.5622(2) 0.0233(6) Uani 1 1 d . . .
N8 N 0.2509(3) 0.3048(2) 0.5069(2) 0.0250(6) Uani 1 1 d . . .
N9 N 0.4244(2) 0.3508(2) 0.76450(19) 0.0199(6) Uani 1 1 d . . .
N10 N 0.5658(2) 0.2680(2) 0.92596(18) 0.0192(5) Uani 1 1 d . . .
N11 N 0.6556(2) 0.0866(2) 0.90233(19) 0.0232(6) Uani 1 1 d . . .
N12 N 0.6556(2) 0.0679(2) 1.06509(19) 0.0202(6) Uani 1 1 d . . .
C1 C 0.6977(3) 0.6789(3) 0.8667(3) 0.0298(8) Uani 1 1 d . . .
H1 H 0.6225 0.6984 0.8549 0.036 Uiso 1 1 calc R . .
C2 C 0.8022(4) 0.7341(3) 0.9400(3) 0.0333(8) Uani 1 1 d . . .
H2 H 0.8123 0.7975 0.9878 0.040 Uiso 1 1 calc R . .
C3 C 1.0155(4) 0.7121(3) 0.9926(3) 0.0450(10) Uani 1 1 d . . .
H3A H 1.0255 0.6500 1.0258 0.067 Uiso 1 1 calc R . .
H3B H 1.0278 0.7757 1.0446 0.067 Uiso 1 1 calc R . .
H3C H 1.0785 0.7318 0.9486 0.067 Uiso 1 1 calc R . .
C4 C 0.8335(3) 0.5939(3) 0.8536(2) 0.0240(7) Uani 1 1 d . . .
C5 C 0.8891(3) 0.5097(3) 0.8232(2) 0.0247(7) Uani 1 1 d . . .
H5 H 0.9752 0.5189 0.8493 0.030 Uiso 1 1 calc R . .
C6 C 0.8772(3) 0.3370(3) 0.7373(3) 0.0265(7) Uani 1 1 d . . .
H6A H 0.8663 0.2872 0.7893 0.032 Uiso 1 1 calc R . .
H6B H 0.9691 0.3712 0.7398 0.032 Uiso 1 1 calc R . .
C7 C 0.8166(3) 0.2703(3) 0.6329(2) 0.0261(7) Uani 1 1 d . . .
H7A H 0.8244 0.3200 0.5807 0.031 Uiso 1 1 calc R . .
H7B H 0.8607 0.2164 0.6167 0.031 Uiso 1 1 calc R . .
C8 C 0.6066(3) 0.1744(2) 0.5457(2) 0.0217(7) Uani 1 1 d . . .
H8 H 0.6365 0.1843 0.4835 0.026 Uiso 1 1 calc R . .
C9 C 0.4747(3) 0.1170(2) 0.5446(2) 0.0200(7) Uani 1 1 d . . .
C10 C 0.2996(3) 0.0488(2) 0.5972(2) 0.0228(7) Uani 1 1 d . . .
H10 H 0.2404 0.0255 0.6406 0.027 Uiso 1 1 calc R . .
C11 C 0.2698(3) 0.0377(3) 0.4939(3) 0.0250(7) Uani 1 1 d . . .
H11 H 0.1877 0.0062 0.4530 0.030 Uiso 1 1 calc R . .
C12 C 0.3946(3) 0.0837(3) 0.3541(2) 0.0290(8) Uani 1 1 d . . .
H12A H 0.4112 0.1596 0.3400 0.043 Uiso 1 1 calc R . .
H12B H 0.3164 0.0357 0.3094 0.043 Uiso 1 1 calc R . .
H12C H 0.4654 0.0579 0.3415 0.043 Uiso 1 1 calc R . .
C13 C 0.4340(3) 0.3670(2) 0.4594(2) 0.0257(7) Uani 1 1 d . . .
H13 H 0.4964 0.3900 0.4186 0.031 Uiso 1 1 calc R . .
C14 C 0.3069(3) 0.3312(3) 0.4249(3) 0.0292(8) Uani 1 1 d . . .
H14 H 0.2649 0.3256 0.3569 0.035 Uiso 1 1 calc R . .
C15 C 0.1146(3) 0.2637(3) 0.5057(3) 0.0367(9) Uani 1 1 d . . .
H15A H 0.0684 0.2585 0.4366 0.055 Uiso 1 1 calc R . .
H15B H 0.0917 0.3146 0.5530 0.055 Uiso 1 1 calc R . .
H15C H 0.0925 0.1904 0.5266 0.055 Uiso 1 1 calc R . .
C16 C 0.3463(3) 0.3271(2) 0.5888(2) 0.0214(7) Uani 1 1 d . . .
C17 C 0.3276(3) 0.3173(2) 0.6929(2) 0.0212(7) Uani 1 1 d . . .
H17 H 0.2452 0.2865 0.7072 0.025 Uiso 1 1 calc R . .
C18 C 0.4032(3) 0.3519(3) 0.8695(2) 0.0223(7) Uani 1 1 d . . .
H18A H 0.3387 0.2817 0.8750 0.027 Uiso 1 1 calc R . .
H18B H 0.3706 0.4132 0.8884 0.027 Uiso 1 1 calc R . .
C19 C 0.5252(3) 0.3660(2) 0.9420(2) 0.0221(7) Uani 1 1 d . . .
H19A H 0.5922 0.4318 0.9311 0.027 Uiso 1 1 calc R . .
H19B H 0.5124 0.3782 1.0133 0.027 Uiso 1 1 calc R . .
C20 C 0.5866(3) 0.2209(2) 1.0026(2) 0.0188(6) Uani 1 1 d . . .
H20 H 0.5731 0.2474 1.0674 0.023 Uiso 1 1 calc R . .
C21 C 0.6310(3) 0.1264(2) 0.9897(2) 0.0204(7) Uani 1 1 d . . .
C22 C 0.6986(3) 0.0007(3) 0.9233(3) 0.0269(7) Uani 1 1 d . . .
H22 H 0.7246 -0.0436 0.8754 0.032 Uiso 1 1 calc R . .
C23 C 0.6986(3) -0.0116(3) 1.0228(2) 0.0247(7) Uani 1 1 d . . .
H23 H 0.7238 -0.0653 1.0563 0.030 Uiso 1 1 calc R . .
C24 C 0.6420(3) 0.0863(3) 1.1716(2) 0.0276(8) Uani 1 1 d . . .
H24A H 0.6222 0.0158 1.1979 0.041 Uiso 1 1 calc R . .
H24B H 0.5733 0.1176 1.1763 0.041 Uiso 1 1 calc R . .
H24C H 0.7214 0.1377 1.2121 0.041 Uiso 1 1 calc R . .
C25 C 0.9843(3) -0.0672(3) 0.7905(3) 0.0403(10) Uani 1 1 d . . .
F1 F 0.8668(2) -0.13038(17) 0.74569(19) 0.0512(6) Uani 1 1 d . . .
F2 F 1.0631(3) -0.1179(2) 0.7660(3) 0.0854(10) Uani 1 1 d . . .
F3 F 0.9908(2) -0.0609(2) 0.8914(2) 0.0690(9) Uani 1 1 d . . .
S1 S 1.02096(8) 0.06975(7) 0.75500(6) 0.02579(19) Uani 1 1 d . . .
O1 O 0.9193(3) 0.1054(2) 0.7826(2) 0.0485(7) Uani 1 1 d . . .
O2 O 1.0167(2) 0.0510(3) 0.64761(18) 0.0507(8) Uani 1 1 d . . .
O3 O 1.1450(2) 0.1258(2) 0.81453(19) 0.0434(7) Uani 1 1 d . . .
C26 C 0.8286(5) 0.3989(4) 0.3674(4) 0.0343(12) Uani 0.743(3) 1 d P A 1
F4 F 0.7857(5) 0.4496(4) 0.4396(3) 0.0520(11) Uani 0.743(3) 1 d P A 1
F5 F 0.8031(7) 0.2934(5) 0.3789(5) 0.0522(17) Uani 0.743(3) 1 d P A 1
F6 F 0.9533(10) 0.4431(9) 0.3850(6) 0.054(3) Uani 0.743(3) 1 d P A 1
S2 S 0.75837(11) 0.41257(10) 0.24006(10) 0.0280(4) Uani 0.743(3) 1 d P A 1
O4 O 0.8050(7) 0.5296(6) 0.2395(5) 0.0415(16) Uani 0.743(3) 1 d P A 1
O5 O 0.6249(6) 0.3648(5) 0.2375(5) 0.0416(15) Uani 0.743(3) 1 d P A 1
O6 O 0.8105(3) 0.3483(3) 0.1750(2) 0.0306(8) Uani 0.743(3) 1 d P A 1
C26B C 0.8586(12) 0.3523(10) 0.3244(9) 0.027(3) Uani 0.257(3) 1 d PD A 2
F4B F 0.969(3) 0.428(2) 0.3755(17) 0.040(6) Uani 0.257(3) 1 d PD A 2
F6B F 0.8777(8) 0.3171(6) 0.2314(6) 0.036(2) Uani 0.257(3) 1 d PD A 2
F5B F 0.8306(16) 0.2646(12) 0.3752(14) 0.036(4) Uani 0.257(3) 1 d PD A 2
S2B S 0.7306(3) 0.4121(3) 0.3129(3) 0.0322(13) Uani 0.257(3) 1 d PD A 2
O4B O 0.779(2) 0.5029(14) 0.2569(14) 0.040(5) Uani 0.257(3) 1 d PDU A 2
O5B O 0.7233(12) 0.4480(13) 0.4173(10) 0.047(4) Uani 0.257(3) 1 d PD A 2
O6B O 0.6202(18) 0.3229(11) 0.2565(12) 0.037(4) Uani 0.257(3) 1 d PD A 2
O7 O 0.8323(11) 0.4834(11) 0.0566(10) 0.172(5) Uani 0.50 1 d P . .
H7O H 0.8233 0.5231 0.1191 0.258 Uiso 0.50 1 d P . .
H7P H 0.8299 0.4176 0.0699 0.258 Uiso 0.50 1 d P . .

loop_
_atom_site_aniso_label
_atom_site_aniso_U_11
_atom_site_aniso_U_22
_atom_site_aniso_U_33
_atom_site_aniso_U_23
_atom_site_aniso_U_13
_atom_site_aniso_U_12
Ag1 0.02004(14) 0.02515(14) 0.02983(15) 0.00344(11) -0.00123(11) 0.00206(11)
Ag2 0.03298(16) 0.02671(14) 0.01422(13) 0.00242(10) 0.00384(11) 0.00573(11)
N1 0.0269(16) 0.0240(14) 0.0236(15) 0.0059(11) 0.0066(12) 0.0027(12)
N2 0.0319(17) 0.0259(15) 0.0222(15) 0.0002(12) 0.0007(13) 0.0068(13)
N3 0.0235(15) 0.0215(14) 0.0222(14) 0.0030(11) 0.0034(12) 0.0030(12)
N4 0.0203(14) 0.0221(13) 0.0200(14) 0.0005(11) 0.0030(12) 0.0043(11)
N5 0.0189(14) 0.0205(13) 0.0188(14) 0.0012(11) 0.0031(11) 0.0047(11)
N6 0.0241(15) 0.0218(13) 0.0154(13) -0.0015(10) -0.0016(11) 0.0089(12)
N7 0.0254(16) 0.0186(13) 0.0233(14) 0.0063(11) 0.0012(12) 0.0038(11)
N8 0.0264(16) 0.0228(14) 0.0218(15) 0.0041(11) -0.0025(12) 0.0050(12)
N9 0.0207(15) 0.0189(13) 0.0190(14) 0.0023(11) 0.0003(11) 0.0066(11)
N10 0.0165(14) 0.0203(13) 0.0179(13) 0.0019(10) 0.0004(11) 0.0032(11)
N11 0.0236(15) 0.0280(14) 0.0200(14) 0.0060(11) 0.0034(12) 0.0105(12)
N12 0.0173(14) 0.0228(13) 0.0183(13) 0.0051(11) 0.0007(11) 0.0037(11)
C1 0.031(2) 0.0240(17) 0.034(2) 0.0053(15) 0.0132(16) 0.0046(15)
C2 0.045(2) 0.0251(18) 0.0275(19) 0.0018(15) 0.0136(17) 0.0053(17)
C3 0.057(3) 0.038(2) 0.029(2) -0.0083(17) -0.0109(19) 0.013(2)
C4 0.0267(19) 0.0213(16) 0.0182(16) 0.0027(13) 0.0025(14) 0.0003(14)
C5 0.0211(18) 0.0278(18) 0.0218(17) 0.0054(14) 0.0023(14) 0.0030(14)
C6 0.0214(18) 0.0245(17) 0.0281(18) -0.0005(14) 0.0007(14) 0.0025(14)
C7 0.0195(18) 0.0293(18) 0.0260(18) -0.0008(14) 0.0066(14) 0.0032(14)
C8 0.0230(18) 0.0235(16) 0.0188(16) 0.0019(13) 0.0079(14) 0.0062(14)
C9 0.0222(17) 0.0187(15) 0.0164(16) -0.0009(12) -0.0005(13) 0.0058(13)
C10 0.0204(18) 0.0223(16) 0.0248(17) 0.0030(13) 0.0023(14) 0.0069(14)
C11 0.0147(17) 0.0240(17) 0.0325(19) 0.0016(14) -0.0033(14) 0.0051(13)
C12 0.033(2) 0.0352(19) 0.0175(17) -0.0011(14) -0.0006(15) 0.0128(16)
C13 0.033(2) 0.0188(16) 0.0216(17) 0.0064(13) 0.0017(15) 0.0039(14)
C14 0.041(2) 0.0205(16) 0.0209(17) 0.0028(13) -0.0058(16) 0.0070(15)
C15 0.025(2) 0.048(2) 0.033(2) 0.0096(17) -0.0024(16) 0.0075(17)
C16 0.0226(18) 0.0152(15) 0.0235(17) 0.0037(12) -0.0013(14) 0.0043(13)
C17 0.0200(17) 0.0164(15) 0.0260(17) 0.0053(13) 0.0019(14) 0.0044(13)
C18 0.0236(18) 0.0214(16) 0.0210(17) 0.0012(13) 0.0059(14) 0.0059(14)
C19 0.0269(18) 0.0212(16) 0.0157(16) 0.0005(12) 0.0003(13) 0.0063(14)
C20 0.0162(16) 0.0207(15) 0.0148(15) 0.0006(12) 0.0013(12) 0.0004(13)
C21 0.0176(16) 0.0234(16) 0.0174(16) 0.0060(13) 0.0015(13) 0.0021(13)
C22 0.0246(19) 0.0297(18) 0.0262(18) 0.0017(14) 0.0013(15) 0.0107(15)
C23 0.0222(18) 0.0231(16) 0.0267(18) 0.0042(14) -0.0019(14) 0.0070(14)
C24 0.0301(19) 0.0324(18) 0.0170(16) 0.0072(14) 0.0001(14) 0.0062(15)
C25 0.024(2) 0.031(2) 0.056(3) 0.0047(18) -0.0080(18) 0.0021(16)
F1 0.0319(13) 0.0299(11) 0.0716(17) 0.0026(11) -0.0155(12) -0.0063(10)
F2 0.0483(17) 0.0406(14) 0.162(3) -0.0039(17) -0.0106(18) 0.0266(13)
F3 0.0530(16) 0.0704(17) 0.0573(17) 0.0430(14) -0.0180(13) -0.0167(13)
S1 0.0235(5) 0.0257(4) 0.0242(4) 0.0060(3) 0.0002(3) 0.0034(3)
O1 0.0481(18) 0.0377(15) 0.0650(19) 0.0020(14) 0.0157(15) 0.0211(13)
O2 0.0268(15) 0.092(2) 0.0219(14) 0.0132(14) 0.0000(11) 0.0031(14)
O3 0.0353(15) 0.0361(14) 0.0397(15) 0.0143(12) -0.0137(12) -0.0097(12)
C26 0.036(3) 0.035(3) 0.028(3) 0.001(2) 0.002(2) 0.009(3)
F4 0.063(3) 0.054(2) 0.033(2) -0.0113(16) 0.010(2) 0.016(3)
F5 0.082(5) 0.040(3) 0.032(2) 0.014(2) 0.009(3) 0.015(2)
F6 0.039(4) 0.073(6) 0.041(3) 0.005(3) -0.015(3) 0.015(3)
S2 0.0203(7) 0.0310(7) 0.0281(8) 0.0009(5) -0.0020(5) 0.0056(5)
O4 0.032(4) 0.028(3) 0.061(3) 0.012(2) -0.003(3) 0.009(2)
O5 0.019(2) 0.050(4) 0.046(3) -0.010(3) 0.005(2) 0.003(3)
O6 0.0279(19) 0.0344(18) 0.0282(18) 0.0009(14) 0.0058(15) 0.0092(15)
C26B 0.031(8) 0.023(7) 0.035(8) 0.004(6) 0.012(7) 0.015(7)
F4B 0.015(8) 0.025(6) 0.066(12) 0.008(6) 0.004(6) -0.011(8)
F6B 0.041(5) 0.027(4) 0.045(5) 0.006(4) 0.019(4) 0.016(4)
F5B 0.030(6) 0.038(9) 0.044(7) 0.028(7) 0.002(5) 0.011(5)
S2B 0.031(2) 0.0287(19) 0.041(3) 0.0040(16) 0.0126(18) 0.0147(16)
O4B 0.042(8) 0.024(9) 0.062(8) 0.013(6) 0.025(6) 0.012(6)
O5B 0.030(8) 0.064(8) 0.043(9) -0.023(6) 0.007(7) 0.018(8)
O6B 0.040(8) 0.030(8) 0.036(8) -0.004(6) -0.001(6) 0.010(7)
O7 0.104(8) 0.186(12) 0.199(13) 0.093(10) -0.009(8) 0.004(8)

loop_
_atom_type_symbol
_atom_type_description
_atom_type_scat_dispersion_real
_atom_type_scat_dispersion_imag
_atom_type_scat_source
C C 0.0033 0.0016 'International Tables Vol C Tables 4.2.6.8 and 6.1.1.4'
H H 0.0000 0.0000 'International Tables Vol C Tables 4.2.6.8 and 6.1.1.4'
N N 0.0061 0.0033 'International Tables Vol C Tables 4.2.6.8 and 6.1.1.4'
O O 0.0106 0.0060 'International Tables Vol C Tables 4.2.6.8 and 6.1.1.4'
F F 0.0171 0.0103 'International Tables Vol C Tables 4.2.6.8 and 6.1.1.4'
S S 0.1246 0.1234 'International Tables Vol C Tables 4.2.6.8 and 6.1.1.4'
Ag Ag -0.8971 1.1015 'International Tables Vol C Tables 4.2.6.8 and 6.1.1.4'

loop_
_geom_angle_atom_site_label_1
_geom_angle_atom_site_label_2
_geom_angle_atom_site_label_3
_geom_angle
_geom_angle_publ_flag
N7 Ag1 N3 144.53(10) ?
N7 Ag1 N1 133.29(9) ?
N3 Ag1 N1 73.26(9) yes
N7 Ag1 N9 73.82(9) yes
N3 Ag1 N9 131.06(9) ?
N1 Ag1 N9 100.81(9) ?
N7 Ag1 Ag2 99.01(6) ?
N3 Ag1 Ag2 74.91(6) ?
N1 Ag1 Ag2 122.46(6) ?
N9 Ag1 Ag2 68.05(6) ?
N10 Ag2 N4 145.82(9) ?
N10 Ag2 N5 127.33(9) ?
N4 Ag2 N5 73.38(9) yes
N10 Ag2 N11 73.33(9) yes
N4 Ag2 N11 121.69(9) ?
N5 Ag2 N11 122.74(9) ?
N10 Ag2 Ag1 85.91(6) ?
N4 Ag2 Ag1 65.33(6) ?
N5 Ag2 Ag1 90.18(6) ?
N11 Ag2 Ag1 147.06(6) ?
C4 N1 C1 105.9(3) ?
C4 N1 Ag1 108.1(2) ?
C1 N1 Ag1 144.5(2) ?
C2 N2 C4 106.4(3) ?
C2 N2 C3 126.0(3) ?
C4 N2 C3 127.6(3) ?
C5 N3 C6 117.9(3) ?
C5 N3 Ag1 115.6(2) ?
C6 N3 Ag1 126.48(19) ?
C8 N4 C7 119.7(3) ?
C8 N4 Ag2 114.8(2) ?
C7 N4 Ag2 125.40(19) ?
C9 N5 C10 105.4(3) ?
C9 N5 Ag2 109.12(19) ?
C10 N5 Ag2 144.5(2) ?
C9 N6 C11 106.8(3) ?
C9 N6 C12 127.4(3) ?
C11 N6 C12 125.8(3) ?
C16 N7 C13 105.9(3) ?
C16 N7 Ag1 111.5(2) ?
C13 N7 Ag1 142.0(2) ?
C16 N8 C14 106.6(3) ?
C16 N8 C15 127.4(3) ?
C14 N8 C15 126.0(3) ?
C17 N9 C18 117.9(3) ?
C17 N9 Ag1 111.7(2) ?
C18 N9 Ag1 130.18(19) ?
C20 N10 C19 118.0(3) ?
C20 N10 Ag2 116.0(2) ?
C19 N10 Ag2 126.03(18) ?
C21 N11 C22 105.6(3) ?
C21 N11 Ag2 107.03(19) ?
C22 N11 Ag2 147.1(2) ?
C23 N12 C21 106.7(3) ?
C23 N12 C24 125.5(3) ?
C21 N12 C24 127.8(3) ?
N1 C1 C2 109.6(3) ?
N1 C1 H1 125.2 ?
C2 C1 H1 125.2 ?
N2 C2 C1 106.8(3) ?
N2 C2 H2 126.6 ?
C1 C2 H2 126.6 ?
N2 C3 H3A 109.5 ?
N2 C3 H3B 109.5 ?
H3A C3 H3B 109.5 ?
N2 C3 H3C 109.5 ?
H3A C3 H3C 109.5 ?
H3B C3 H3C 109.5 ?
N1 C4 N2 111.3(3) ?
N1 C4 C5 123.6(3) ?
N2 C4 C5 125.0(3) ?
N3 C5 C4 119.2(3) ?
N3 C5 H5 120.4 ?
C4 C5 H5 120.4 ?
N3 C6 C7 111.5(3) ?
N3 C6 H6A 109.3 ?
C7 C6 H6A 109.3 ?
N3 C6 H6B 109.3 ?
C7 C6 H6B 109.3 ?
H6A C6 H6B 108.0 ?
N4 C7 C6 109.7(3) ?
N4 C7 H7A 109.7 ?
C6 C7 H7A 109.7 ?
N4 C7 H7B 109.7 ?
C6 C7 H7B 109.7 ?
H7A C7 H7B 108.2 ?
N4 C8 C9 119.3(3) ?
N4 C8 H8 120.4 ?
C9 C8 H8 120.4 ?
N5 C9 N6 110.9(3) ?
N5 C9 C8 123.2(3) ?
N6 C9 C8 125.9(3) ?
C11 C10 N5 110.2(3) ?
C11 C10 H10 124.9 ?
N5 C10 H10 124.9 ?
C10 C11 N6 106.8(3) ?
C10 C11 H11 126.6 ?
N6 C11 H11 126.6 ?
N6 C12 H12A 109.5 ?
N6 C12 H12B 109.5 ?
H12A C12 H12B 109.5 ?
N6 C12 H12C 109.5 ?
H12A C12 H12C 109.5 ?
H12B C12 H12C 109.5 ?
C14 C13 N7 109.5(3) ?
C14 C13 H13 125.2 ?
N7 C13 H13 125.2 ?
C13 C14 N8 106.9(3) ?
C13 C14 H14 126.6 ?
N8 C14 H14 126.6 ?
N8 C15 H15A 109.5 ?
N8 C15 H15B 109.5 ?
H15A C15 H15B 109.5 ?
N8 C15 H15C 109.5 ?
H15A C15 H15C 109.5 ?
H15B C15 H15C 109.5 ?
N7 C16 N8 111.1(3) ?
N7 C16 C17 124.4(3) ?
N8 C16 C17 124.5(3) ?
N9 C17 C16 118.5(3) ?
N9 C17 H17 120.8 ?
C16 C17 H17 120.8 ?
N9 C18 C19 110.5(3) ?
N9 C18 H18A 109.5 ?
C19 C18 H18A 109.5 ?
N9 C18 H18B 109.5 ?
C19 C18 H18B 109.5 ?
H18A C18 H18B 108.1 ?
N10 C19 C18 110.9(2) ?
N10 C19 H19A 109.5 ?
C18 C19 H19A 109.5 ?
N10 C19 H19B 109.5 ?
C18 C19 H19B 109.5 ?
H19A C19 H19B 108.1 ?
N10 C20 C21 119.1(3) ?
N10 C20 H20 120.4 ?
C21 C20 H20 120.4 ?
N11 C21 N12 111.0(3) ?
N11 C21 C20 124.0(3) ?
N12 C21 C20 125.0(3) ?
C23 C22 N11 109.9(3) ?
C23 C22 H22 125.0 ?
N11 C22 H22 125.0 ?
C22 C23 N12 106.8(3) ?
C22 C23 H23 126.6 ?
N12 C23 H23 126.6 ?
N12 C24 H24A 109.5 ?
N12 C24 H24B 109.5 ?
H24A C24 H24B 109.5 ?
N12 C24 H24C 109.5 ?
H24A C24 H24C 109.5 ?
H24B C24 H24C 109.5 ?
F2 C25 F3 107.2(3) ?
F2 C25 F1 108.1(3) ?
F3 C25 F1 107.6(3) ?
F2 C25 S1 112.4(3) ?
F3 C25 S1 110.2(3) ?
F1 C25 S1 111.1(3) ?
O2 S1 O1 113.71(17) ?
O2 S1 O3 114.66(16) ?
O1 S1 O3 116.74(17) ?
O2 S1 C25 104.09(19) ?
O1 S1 C25 102.39(18) ?
O3 S1 C25 102.77(15) ?
F6 C26 F5 107.0(7) ?
F6 C26 F4 107.3(7) ?
F5 C26 F4 108.3(5) ?
F6 C26 S2 111.5(5) ?
F5 C26 S2 111.2(4) ?
F4 C26 S2 111.4(4) ?
O5 S2 O4 116.8(4) ?
O5 S2 O6 114.4(3) ?
O4 S2 O6 114.5(4) ?
O5 S2 C26 103.0(3) ?
O4 S2 C26 102.9(3) ?
O6 S2 C26 102.6(2) ?
F6B C26B F5B 108.1(11) ?
F6B C26B F4B 107.8(14) ?
F5B C26B F4B 108.7(13) ?
F6B C26B S2B 110.8(8) ?
F5B C26B S2B 110.5(10) ?
F4B C26B S2B 110.9(19) ?
O5B S2B O6B 115.0(8) ?
O5B S2B O4B 113.8(9) ?
O6B S2B O4B 114.9(9) ?
O5B S2B C26B 104.5(7) ?
O6B S2B C26B 104.8(9) ?
O4B S2B C26B 101.6(11) ?
H7O O7 H7P 105.9 ?

loop_
_geom_bond_atom_site_label_1
_geom_bond_atom_site_label_2
_geom_bond_distance
_geom_bond_publ_flag
Ag1 N7 2.268(3) yes
Ag1 N3 2.302(3) yes
Ag1 N1 2.405(3) yes
Ag1 N9 2.408(3) yes
Ag1 Ag2 3.1873(3) yes
Ag2 N10 2.285(2) yes
Ag2 N4 2.322(3) yes
Ag2 N5 2.364(2) yes
Ag2 N11 2.421(2) yes
N1 C4 1.322(4) ?
N1 C1 1.366(4) ?
N2 C2 1.362(4) ?
N2 C4 1.368(4) ?
N2 C3 1.456(5) ?
N3 C5 1.271(4) ?
N3 C6 1.468(4) ?
N4 C8 1.274(4) ?
N4 C7 1.468(4) ?
N5 C9 1.340(4) ?
N5 C10 1.369(4) ?
N6 C9 1.364(4) ?
N6 C11 1.370(4) ?
N6 C12 1.457(4) ?
N7 C16 1.323(4) ?
N7 C13 1.371(4) ?
N8 C16 1.361(4) ?
N8 C14 1.367(4) ?
N8 C15 1.463(4) ?
N9 C17 1.275(4) ?
N9 C18 1.461(4) ?
N10 C20 1.273(4) ?
N10 C19 1.469(4) ?
N11 C21 1.329(4) ?
N11 C22 1.369(4) ?
N12 C23 1.363(4) ?
N12 C21 1.365(4) ?
N12 C24 1.461(4) ?
C1 C2 1.369(5) ?
C1 H1 0.9500 ?
C2 H2 0.9500 ?
C3 H3A 0.9800 ?
C3 H3B 0.9800 ?
C3 H3C 0.9800 ?
C4 C5 1.455(5) ?
C5 H5 0.9500 ?
C6 C7 1.511(4) ?
C6 H6A 0.9900 ?
C6 H6B 0.9900 ?
C7 H7A 0.9900 ?
C7 H7B 0.9900 ?
C8 C9 1.444(4) ?
C8 H8 0.9500 ?
C10 C11 1.358(4) ?
C10 H10 0.9500 ?
C11 H11 0.9500 ?
C12 H12A 0.9800 ?
C12 H12B 0.9800 ?
C12 H12C 0.9800 ?
C13 C14 1.357(5) ?
C13 H13 0.9500 ?
C14 H14 0.9500 ?
C15 H15A 0.9800 ?
C15 H15B 0.9800 ?
C15 H15C 0.9800 ?
C16 C17 1.454(4) ?
C17 H17 0.9500 ?
C18 C19 1.515(4) ?
C18 H18A 0.9900 ?
C18 H18B 0.9900 ?
C19 H19A 0.9900 ?
C19 H19B 0.9900 ?
C20 C21 1.449(4) ?
C20 H20 0.9500 ?
C22 C23 1.360(5) ?
C22 H22 0.9500 ?
C23 H23 0.9500 ?
C24 H24A 0.9800 ?
C24 H24B 0.9800 ?
C24 H24C 0.9800 ?
C25 F2 1.307(5) ?
C25 F3 1.337(5) ?
C25 F1 1.340(4) ?
C25 S1 1.812(4) ?
S1 O2 1.427(3) ?
S1 O1 1.435(3) ?
S1 O3 1.436(3) ?
C26 F6 1.323(11) ?
C26 F5 1.329(8) ?
C26 F4 1.339(7) ?
C26 S2 1.823(5) ?
S2 O5 1.437(6) ?
S2 O4 1.437(6) ?
S2 O6 1.442(3) ?
C26B F6B 1.351(13) ?
C26B F5B 1.357(16) ?
C26B F4B 1.363(17) ?
C26B S2B 1.821(14) ?
S2B O5B 1.451(13) ?
S2B O6B 1.457(15) ?
S2B O4B 1.462(13) ?
O7 H7O 0.9701 ?
O7 H7P 0.8750 ?

loop_
_geom_hbond_atom_site_label_D
_geom_hbond_atom_site_label_H
_geom_hbond_atom_site_label_A
_geom_hbond_distance_DH
_geom_hbond_distance_HA
_geom_hbond_distance_DA
_geom_hbond_angle_DHA
_geom_hbond_publ_flag
O7 H7O O4 0.97 1.65 2.548(16) 151.3 yes
O7 H7O O4B 0.97 2.00 2.84(2) 142.7 yes
O7 H7O S2 0.97 2.32 2.859(13) 114.3 yes
O7 H7P O6 0.87 1.75 2.452(12) 135.7 yes
